data_1545656
loop_
_publ_author_name
'Zhu, Guodong'
'Wei, Qian'
'Chen, Hongbo'
'Zhang, Yanpeng'
'Shen, Wen'
'Qu, Jingping'
'Wang, Baomin'

_publ_section_title
;
 Asymmetric [3 + 2] Cycloaddition of 3-Amino Oxindole-Based Azomethine
 Ylides and \a,\b-Enones with Divergent Diastereocontrol on the
 Spiro[pyrrolidine-oxindoles].
;
_journal_issue 7
_journal_name_full 'Organic letters'
_journal_page_first 1862
_journal_page_last 1865
_journal_paper_doi 10.1021/acs.orglett.7b00625
_journal_volume 19
_journal_year 2017
_chemical_absolute_configuration ad
_chemical_formula_sum 'C37 H29 Br N2 O2'
_chemical_formula_weight 613.53
_chemical_name_systematic
; 
 ? 
;
_space_group_IT_number 4
_symmetry_cell_setting monoclinic
_symmetry_space_group_name_Hall 'P 2yb'
_symmetry_space_group_name_H-M 'P 1 21 1'
_atom_sites_solution_hydrogens geom
_atom_sites_solution_primary direct
_atom_sites_solution_secondary difmap
_audit_creation_method SHELXL-97
_cell_angle_alpha 90.00
_cell_angle_beta 94.479(3)
_cell_angle_gamma 90.00
_cell_formula_units_Z 4
_cell_length_a 10.0039(12)
_cell_length_b 11.6625(13)
_cell_length_c 25.912(3)
_cell_measurement_reflns_used 9742
_cell_measurement_temperature 297(2)
_cell_measurement_theta_max 24.58
_cell_measurement_theta_min 2.48
_cell_volume 3013.9(6)
_computing_structure_refinement 'SHELXL-97 (Sheldrick, 1997)'
_computing_structure_solution 'SHELXS-97 (Sheldrick, 1990)'
_diffrn_ambient_temperature 297(2)
_diffrn_measured_fraction_theta_full 0.952
_diffrn_measured_fraction_theta_max 0.952
_diffrn_measurement_device_type 'Bruker APEX-II CCD'
_diffrn_radiation_monochromator graphite
_diffrn_radiation_source 'fine-focus sealed tube'
_diffrn_radiation_type MoK\a
_diffrn_radiation_wavelength 0.71073
_diffrn_reflns_av_R_equivalents 0.0416
_diffrn_reflns_av_sigmaI/netI 0.0470
_diffrn_reflns_limit_h_max 11
_diffrn_reflns_limit_h_min -11
_diffrn_reflns_limit_k_max 13
_diffrn_reflns_limit_k_min -13
_diffrn_reflns_limit_l_max 30
_diffrn_reflns_limit_l_min -30
_diffrn_reflns_number 49575
_diffrn_reflns_theta_full 25.00
_diffrn_reflns_theta_max 25.00
_diffrn_reflns_theta_min 2.04
_exptl_absorpt_coefficient_mu 1.400
_exptl_crystal_density_diffrn 1.352
_exptl_crystal_density_method 'not measured'
_exptl_crystal_description block
_exptl_crystal_F_000 1264
_refine_diff_density_max 0.667
_refine_diff_density_min -0.653
_refine_diff_density_rms 0.041
_refine_ls_abs_structure_details 'Flack H D (1983), Acta Cryst. A39, 876-881'
_refine_ls_abs_structure_Flack 0.034(6)
_refine_ls_extinction_method none
_refine_ls_goodness_of_fit_ref 1.024
_refine_ls_hydrogen_treatment mixed
_refine_ls_matrix_type full
_refine_ls_number_parameters 757
_refine_ls_number_reflns 9639
_refine_ls_number_restraints 1
_refine_ls_restrained_S_all 1.024
_refine_ls_R_factor_all 0.0591
_refine_ls_R_factor_gt 0.0424
_refine_ls_shift/su_max 0.002
_refine_ls_shift/su_mean 0.000
_refine_ls_structure_factor_coef Fsqd
_refine_ls_weighting_details 'calc w=1/[\s^2^(Fo^2^)+(0.0600P)^2^+0.8057P] where P=(Fo^2^+2Fc^2^)/3'
_refine_ls_weighting_scheme calc
_refine_ls_wR_factor_gt 0.1041
_refine_ls_wR_factor_ref 0.1103
_reflns_number_gt 7936
_reflns_number_total 9639
_reflns_threshold_expression >2sigma(I)
_cod_data_source_file ol7b00625_si_003.cif
_cod_data_source_block 1
_cod_depositor_comments
;
The following automatic conversions were performed:

'_symmetry_cell_setting' value 'Monoclinic' changed to 'monoclinic'
according to
/home/data/users/saulius/crontab/automatic-downloads/rss-feeds/ACS/lib/dictionaries/cif_core.dic
dictionary named 'cif_core.dic' version 2.4.2 from 2011-04-26.

Automatic conversion script
Id: cif_fix_values 4973 2017-02-22 13:04:09Z antanas 

 Adding full bibliography for 1545656--1545657.cif.
;
_cod_original_sg_symbol_H-M P2(1)
_cod_database_code 1545656

loop_
_symmetry_equiv_pos_as_xyz
'x, y, z'
'-x, y+1/2, -z'

loop_
_atom_site_label
_atom_site_type_symbol
_atom_site_fract_x
_atom_site_fract_y
_atom_site_fract_z
_atom_site_U_iso_or_equiv
_atom_site_adp_type
_atom_site_occupancy
_atom_site_symmetry_multiplicity
_atom_site_calc_flag
_atom_site_refinement_flags
Br1 Br 0.18329(4) 0.45605(4) 0.462301(17) 0.07331(15) Uani 1 1 d .
N1 N -0.4334(3) 0.6407(3) 0.43373(11) 0.0499(7) Uani 1 1 d .
C17 C -0.5877(3) 1.0647(3) 0.33061(13) 0.0426(8) Uani 1 1 d .
O1 O -0.4319(3) 0.8173(2) 0.47283(10) 0.0587(7) Uani 1 1 d .
O2 O -0.1381(3) 0.8626(2) 0.31150(10) 0.0591(7) Uani 1 1 d .
N2 N -0.5270(3) 0.8720(2) 0.36178(12) 0.0513(8) Uani 1 1 d .
H2A H -0.6055 0.8465 0.3518 0.062 Uiso 1 1 calc R
C10 C -0.4072(3) 0.6884(3) 0.34985(13) 0.0451(8) Uani 1 1 d .
C8 C -0.4264(3) 0.7569(3) 0.43494(15) 0.0440(8) Uani 1 1 d .
C35 C 0.0730(4) 0.5722(3) 0.42957(15) 0.0526(9) Uani 1 1 d .
C32 C -0.0855(3) 0.7406(3) 0.38171(13) 0.0432(8) Uani 1 1 d .
C22 C -0.5849(4) 1.1832(3) 0.33593(15) 0.0568(9) Uani 1 1 d .
H22A H -0.5207 1.2172 0.3589 0.068 Uiso 1 1 calc R
C36 C -0.0250(3) 0.6221(3) 0.45594(14) 0.0509(9) Uani 1 1 d .
H36A H -0.0383 0.6000 0.4896 0.061 Uiso 1 1 calc R
C1 C -0.2798(4) 0.6273(4) 0.54825(15) 0.0587(10) Uani 1 1 d .
H1A H -0.3146 0.7013 0.5480 0.070 Uiso 1 1 calc R
C15 C -0.4189(3) 0.5980(3) 0.38378(14) 0.0490(9) Uani 1 1 d .
C37 C -0.1039(3) 0.7061(3) 0.43140(13) 0.0475(8) Uani 1 1 d .
H37A H -0.1711 0.7401 0.4489 0.057 Uiso 1 1 calc R
C9 C -0.4126(3) 0.7995(3) 0.37927(13) 0.0429(8) Uani 1 1 d .
C31 C -0.1688(3) 0.8298(3) 0.35345(13) 0.0410(7) Uani 1 1 d .
C30 C -0.2897(3) 0.8818(3) 0.37654(12) 0.0374(7) Uani 1 1 d .
H30A H -0.2617 0.9065 0.4119 0.045 Uiso 1 1 calc R
C24 C -0.2636(3) 1.0943(3) 0.35485(12) 0.0423(8) Uani 1 1 d .
C11 C -0.3944(4) 0.6688(4) 0.29785(15) 0.0566(10) Uani 1 1 d .
H11A H -0.3893 0.7293 0.2747 0.068 Uiso 1 1 calc R
C7 C -0.4601(4) 0.5732(4) 0.47939(15) 0.0611(11) Uani 1 1 d .
H7A H -0.5033 0.5021 0.4680 0.073 Uiso 1 1 calc R
H7B H -0.5225 0.6152 0.4991 0.073 Uiso 1 1 calc R
C16 C -0.4901(3) 0.9925(3) 0.36355(13) 0.0450(8) Uani 1 1 d .
H16A H -0.4873 1.0195 0.3994 0.054 Uiso 1 1 calc R
C20 C -0.7725(4) 1.2024(4) 0.27350(18) 0.0712(12) Uani 1 1 d .
H20A H -0.8338 1.2484 0.2543 0.085 Uiso 1 1 calc R
C18 C -0.6856(4) 1.0166(3) 0.29656(14) 0.0536(9) Uani 1 1 d .
H18A H -0.6902 0.9374 0.2926 0.064 Uiso 1 1 calc R
C12 C -0.3894(4) 0.5559(4) 0.28127(19) 0.0734(12) Uani 1 1 d .
H12A H -0.3801 0.5403 0.2465 0.088 Uiso 1 1 calc R
C6 C -0.3367(3) 0.5450(3) 0.51463(15) 0.0532(10) Uani 1 1 d .
C25 C -0.2366(4) 1.1436(3) 0.40222(15) 0.0590(10) Uani 1 1 d .
H25A H -0.2692 1.1100 0.4313 0.071 Uiso 1 1 calc R
C2 C -0.1721(4) 0.5992(5) 0.58189(16) 0.0706(12) Uani 1 1 d .
H2B H -0.1343 0.6548 0.6043 0.085 Uiso 1 1 calc R
C29 C -0.2098(4) 1.1468(3) 0.31253(16) 0.0562(9) Uani 1 1 d .
H29A H -0.2247 1.1142 0.2798 0.067 Uiso 1 1 calc R
C26 C -0.1603(5) 1.2446(4) 0.4077(2) 0.0837(15) Uani 1 1 d .
H26A H -0.1435 1.2779 0.4402 0.100 Uiso 1 1 calc R
C14 C -0.4136(4) 0.4861(3) 0.36698(19) 0.0718(13) Uani 1 1 d .
H14A H -0.4202 0.4253 0.3898 0.086 Uiso 1 1 calc R
C33 C 0.0158(4) 0.6890(4) 0.35625(14) 0.0587(10) Uani 1 1 d .
H33A H 0.0300 0.7108 0.3226 0.070 Uiso 1 1 calc R
C34 C 0.0955(4) 0.6055(4) 0.38065(15) 0.0670(12) Uani 1 1 d .
H34A H 0.1643 0.5720 0.3637 0.080 Uiso 1 1 calc R
C5 C -0.2842(4) 0.4372(4) 0.51596(16) 0.0642(11) Uani 1 1 d .
H5A H -0.3217 0.3814 0.4936 0.077 Uiso 1 1 calc R
C3 C -0.1200(4) 0.4922(5) 0.58309(18) 0.0779(14) Uani 1 1 d .
H3A H -0.0468 0.4747 0.6061 0.093 Uiso 1 1 calc R
C4 C -0.1751(5) 0.4096(5) 0.5503(2) 0.0798(13) Uani 1 1 d .
H4A H -0.1399 0.3358 0.5511 0.096 Uiso 1 1 calc R
C23 C -0.3470(3) 0.9870(3) 0.34647(11) 0.0363(7) Uani 1 1 d .
H23A H -0.3524 0.9686 0.3095 0.044 Uiso 1 1 calc R
C21 C -0.6769(4) 1.2510(4) 0.30727(18) 0.0703(12) Uani 1 1 d .
H21A H -0.6737 1.3303 0.3110 0.084 Uiso 1 1 calc R
C19 C -0.7775(4) 1.0869(4) 0.26814(16) 0.0665(11) Uani 1 1 d .
H19A H -0.8428 1.0539 0.2453 0.080 Uiso 1 1 calc R
C27 C -0.1103(5) 1.2941(4) 0.3650(3) 0.0835(14) Uani 1 1 d .
H27A H -0.0593 1.3608 0.3683 0.100 Uiso 1 1 calc R
C28 C -0.1361(5) 1.2449(4) 0.3184(2) 0.0777(13) Uani 1 1 d .
H28A H -0.1028 1.2785 0.2895 0.093 Uiso 1 1 calc R
C13 C -0.3981(5) 0.4671(4) 0.3154(2) 0.0779(13) Uani 1 1 d .
H13A H -0.3934 0.3922 0.3035 0.093 Uiso 1 1 calc R
Br2 Br 0.60707(7) 1.32195(5) -0.06730(3) 0.1133(2) Uani 1 1 d .
C52 C 0.7491(4) 1.1592(3) 0.17079(13) 0.0493(9) Uani 1 1 d .
C46 C 0.8165(3) 0.9661(3) 0.16509(11) 0.0419(7) Uani 1 1 d .
N3 N 0.9091(3) 0.9027(3) 0.20013(11) 0.0466(7) Uani 1 1 d .
H3B H 0.9646 0.9329 0.2233 0.056 Uiso 1 1 calc R
C61 C 0.8945(4) 0.7805(3) 0.19046(13) 0.0483(8) Uani 1 1 d .
H61A H 0.8141 0.7521 0.2056 0.058 Uiso 1 1 calc R
O3 O 0.5986(3) 0.9002(3) 0.19394(11) 0.0667(7) Uani 1 1 d .
N4 N 0.6385(3) 1.0912(3) 0.18178(11) 0.0512(7) Uani 1 1 d .
C41 C 0.8047(4) 1.0426(3) 0.04085(13) 0.0492(9) Uani 1 1 d .
C47 C 0.8555(3) 1.0899(3) 0.16166(12) 0.0437(8) Uani 1 1 d .
C48 C 0.9784(4) 1.1401(4) 0.15309(14) 0.0564(10) Uani 1 1 d .
H48A H 1.0523 1.0948 0.1473 0.068 Uiso 1 1 calc R
C60 C 0.6719(4) 0.9781(3) 0.18282(12) 0.0467(9) Uani 1 1 d .
C39 C 0.6086(4) 1.1414(5) 0.00587(19) 0.0814(14) Uani 1 1 d .
H39A H 0.5160 1.1508 0.0037 0.098 Uiso 1 1 calc R
C63 C 1.0006(5) 0.6006(4) 0.22750(16) 0.0690(12) Uani 1 1 d .
H63A H 0.9150 0.5700 0.2284 0.083 Uiso 1 1 calc R
C45 C 0.8085(3) 0.8913(3) 0.11460(12) 0.0424(8) Uani 1 1 d .
H45A H 0.7141 0.8783 0.1030 0.051 Uiso 1 1 calc R
C53 C 0.5095(4) 1.1378(4) 0.19617(16) 0.0674(11) Uani 1 1 d .
H53A H 0.4601 1.0771 0.2119 0.081 Uiso 1 1 calc R
H53B H 0.5271 1.1972 0.2220 0.081 Uiso 1 1 calc R
C69 C 0.7994(5) 0.6722(3) 0.11028(14) 0.0635(11) Uani 1 1 d .
C44 C 0.8771(3) 0.9496(3) 0.07181(12) 0.0483(8) Uani 1 1 d .
C49 C 0.9886(5) 1.2580(4) 0.15329(18) 0.0761(14) Uani 1 1 d .
H49A H 1.0702 1.2922 0.1477 0.091 Uiso 1 1 calc R
C62 C 1.0149(4) 0.7111(3) 0.21057(14) 0.0558(10) Uani 1 1 d .
O4 O 0.9906(3) 0.9255(3) 0.06283(12) 0.0772(9) Uani 1 1 d .
C68 C 0.8735(4) 0.7760(3) 0.13083(13) 0.0473(8) Uani 1 1 d .
H68A H 0.9625 0.7744 0.1175 0.057 Uiso 1 1 calc R
C42 C 0.8803(4) 1.1188(4) 0.01515(19) 0.0804(14) Uani 1 1 d .
H42A H 0.9733 1.1131 0.0189 0.097 Uiso 1 1 calc R
C51 C 0.7584(5) 1.2780(3) 0.17061(17) 0.0679(11) Uani 1 1 d .
H51A H 0.6849 1.3237 0.1764 0.082 Uiso 1 1 calc R
C38 C 0.6860(4) 1.2089(4) -0.02186(18) 0.0672(11) Uani 1 1 d .
C40 C 0.6694(4) 1.0580(4) 0.03758(17) 0.0698(12) Uani 1 1 d .
H40A H 0.6168 1.0116 0.0570 0.084 Uiso 1 1 calc R
C65 C 1.2344(7) 0.5796(6) 0.2432(3) 0.112(2) Uani 1 1 d .
H65A H 1.3083 0.5352 0.2544 0.134 Uiso 1 1 calc R
C70 C 0.6712(5) 0.6464(4) 0.12418(19) 0.0790(13) Uani 1 1 d .
H70A H 0.6310 0.6950 0.1469 0.095 Uiso 1 1 calc R
C43 C 0.8214(5) 1.2038(5) -0.0162(2) 0.0857(15) Uani 1 1 d .
H43A H 0.8735 1.2561 -0.0329 0.103 Uiso 1 1 calc R
C67 C 1.1418(5) 0.7553(5) 0.2107(2) 0.0880(15) Uani 1 1 d .
H67A H 1.1533 0.8303 0.1997 0.106 Uiso 1 1 calc R
C50 C 0.8803(5) 1.3256(4) 0.16154(17) 0.0753(13) Uani 1 1 d .
H50A H 0.8893 1.4049 0.1610 0.090 Uiso 1 1 calc R
C73 C 0.7859(12) 0.5015(5) 0.0570(2) 0.131(3) Uani 1 1 d .
H73A H 0.8244 0.4539 0.0335 0.157 Uiso 1 1 calc R
C71 C 0.6024(7) 0.5517(5) 0.1055(3) 0.109(2) Uani 1 1 d .
H71A H 0.5167 0.5363 0.1152 0.131 Uiso 1 1 calc R
C72 C 0.6633(12) 0.4788(6) 0.0714(3) 0.141(4) Uani 1 1 d .
H72A H 0.6180 0.4138 0.0587 0.169 Uiso 1 1 calc R
C64 C 1.1086(7) 0.5347(4) 0.2430(2) 0.0923(17) Uani 1 1 d .
H64A H 1.0966 0.4594 0.2535 0.111 Uiso 1 1 calc R
C54 C 0.4247(4) 1.1862(4) 0.15219(16) 0.0644(11) Uani 1 1 d .
C74 C 0.8561(7) 0.5971(4) 0.07745(17) 0.0971(18) Uani 1 1 d .
H74A H 0.9432 0.6101 0.0686 0.117 Uiso 1 1 calc R
C55 C 0.3964(6) 1.3001(6) 0.1492(3) 0.128(3) Uani 1 1 d .
H55A H 0.4275 1.3496 0.1756 0.153 Uiso 1 1 calc R
C66 C 1.2528(6) 0.6907(6) 0.2268(3) 0.118(2) Uani 1 1 d .
H66A H 1.3385 0.7215 0.2266 0.141 Uiso 1 1 calc R
C58 C 0.2874(7) 1.1510(15) 0.0746(3) 0.185(6) Uani 1 1 d .
H58A H 0.2456 1.0994 0.0511 0.222 Uiso 1 1 calc R
C59 C 0.3698(6) 1.1130(9) 0.1163(3) 0.152(4) Uani 1 1 d .
H59A H 0.3879 1.0350 0.1196 0.182 Uiso 1 1 calc R
C56 C 0.3197(7) 1.3417(11) 0.1057(6) 0.209(7) Uani 1 1 d .
H56A H 0.3038 1.4200 0.1024 0.251 Uiso 1 1 calc R
C57 C 0.2684(9) 1.2693(17) 0.0685(4) 0.192(7) Uani 1 1 d .
H57A H 0.2208 1.2979 0.0390 0.231 Uiso 1 1 calc R

loop_
_atom_site_aniso_label
_atom_site_aniso_U_11
_atom_site_aniso_U_22
_atom_site_aniso_U_33
_atom_site_aniso_U_23
_atom_site_aniso_U_13
_atom_site_aniso_U_12
Br1 0.0633(3) 0.0714(3) 0.0824(3) 0.0143(2) -0.01256(19) 0.0207(2)
N1 0.0458(17) 0.0487(18) 0.0539(18) 0.0128(14) -0.0044(13) -0.0038(14)
C17 0.0407(19) 0.045(2) 0.0434(19) 0.0079(15) 0.0092(15) 0.0048(15)
O1 0.0621(16) 0.0675(17) 0.0473(15) 0.0053(14) 0.0102(12) 0.0144(13)
O2 0.0625(16) 0.0691(18) 0.0470(16) 0.0129(13) 0.0118(12) 0.0171(13)
N2 0.0334(15) 0.0491(18) 0.069(2) 0.0185(15) -0.0102(13) -0.0016(13)
C10 0.0363(17) 0.0456(19) 0.052(2) 0.0033(17) -0.0057(14) -0.0029(15)
C8 0.0298(17) 0.050(2) 0.052(2) 0.0113(18) 0.0002(15) 0.0016(15)
C35 0.046(2) 0.053(2) 0.056(2) 0.0038(18) -0.0115(17) 0.0022(17)
C32 0.0392(18) 0.0466(19) 0.042(2) -0.0029(15) -0.0077(15) 0.0017(15)
C22 0.052(2) 0.052(2) 0.067(2) 0.0063(18) 0.0018(18) 0.0072(18)
C36 0.0375(19) 0.061(2) 0.053(2) 0.0153(18) -0.0005(16) 0.0018(17)
C1 0.052(2) 0.068(3) 0.056(2) 0.014(2) 0.0071(18) 0.0082(19)
C15 0.0397(19) 0.045(2) 0.060(2) 0.0068(18) -0.0112(16) -0.0042(15)
C37 0.0339(17) 0.056(2) 0.053(2) 0.0054(17) 0.0032(15) 0.0055(15)
C9 0.0392(18) 0.0435(19) 0.0449(19) 0.0085(15) -0.0044(14) 0.0008(14)
C31 0.0425(18) 0.0443(19) 0.0352(19) -0.0042(15) -0.0036(14) 0.0000(15)
C30 0.0357(17) 0.0412(18) 0.0347(17) 0.0018(13) -0.0019(13) 0.0018(14)
C24 0.0384(18) 0.0415(19) 0.046(2) 0.0015(15) -0.0048(15) 0.0033(15)
C11 0.052(2) 0.061(3) 0.055(2) 0.0006(19) -0.0064(17) -0.0100(18)
C7 0.048(2) 0.071(3) 0.063(2) 0.031(2) 0.0025(18) -0.0140(19)
C16 0.0440(19) 0.051(2) 0.0395(18) 0.0055(15) 0.0007(14) 0.0036(15)
C20 0.056(3) 0.071(3) 0.086(3) 0.025(2) -0.004(2) 0.020(2)
C18 0.048(2) 0.055(2) 0.056(2) 0.0068(18) -0.0037(17) 0.0101(17)
C12 0.061(3) 0.083(3) 0.074(3) -0.019(3) -0.010(2) -0.003(2)
C6 0.0371(19) 0.066(3) 0.058(2) 0.024(2) 0.0100(17) -0.0028(18)
C25 0.061(2) 0.059(2) 0.055(2) -0.0105(19) -0.0051(17) -0.0058(19)
C2 0.060(3) 0.098(4) 0.054(2) 0.000(2) 0.004(2) -0.003(3)
C29 0.052(2) 0.054(2) 0.062(2) 0.0084(19) 0.0025(18) -0.0050(18)
C26 0.074(3) 0.072(3) 0.100(4) -0.037(3) -0.028(3) 0.008(3)
C14 0.075(3) 0.045(3) 0.090(3) 0.010(2) -0.023(2) -0.0107(19)
C33 0.065(2) 0.073(3) 0.0383(18) 0.0020(18) 0.0049(17) 0.023(2)
C34 0.070(3) 0.079(3) 0.052(2) -0.003(2) 0.0100(19) 0.034(2)
C5 0.059(2) 0.072(3) 0.062(2) 0.014(2) 0.0041(18) 0.000(2)
C3 0.054(2) 0.119(5) 0.060(3) 0.019(3) -0.001(2) 0.014(3)
C4 0.067(3) 0.078(3) 0.093(3) 0.016(3) -0.005(3) 0.022(2)
C23 0.0395(17) 0.0376(18) 0.0313(15) 0.0023(13) -0.0004(13) 0.0011(13)
C21 0.070(3) 0.053(2) 0.089(3) 0.019(2) 0.009(2) 0.013(2)
C19 0.052(2) 0.077(3) 0.067(3) 0.013(2) -0.0129(19) 0.012(2)
C27 0.068(3) 0.057(3) 0.123(5) 0.006(3) -0.010(3) -0.012(2)
C28 0.070(3) 0.069(3) 0.094(4) 0.023(3) 0.009(3) -0.016(2)
C13 0.085(3) 0.051(3) 0.094(4) -0.019(3) -0.019(2) -0.002(2)
Br2 0.1046(4) 0.0905(4) 0.1382(5) 0.0515(4) -0.0320(4) 0.0095(3)
C52 0.059(2) 0.050(2) 0.0380(19) -0.0021(15) -0.0001(16) -0.0023(19)
C46 0.0426(17) 0.0463(18) 0.0366(16) 0.0017(15) 0.0016(13) 0.0008(16)
N3 0.0508(16) 0.0451(16) 0.0423(15) -0.0028(12) -0.0068(12) 0.0025(13)
C61 0.055(2) 0.050(2) 0.0389(18) 0.0044(15) -0.0039(16) 0.0004(16)
O3 0.0600(17) 0.0630(17) 0.0801(19) 0.0122(15) 0.0239(14) -0.0096(15)
N4 0.0516(18) 0.0481(18) 0.0552(17) -0.0029(14) 0.0127(14) 0.0040(15)
C41 0.054(2) 0.055(2) 0.0395(19) 0.0056(16) 0.0059(16) 0.0022(17)
C47 0.047(2) 0.052(2) 0.0321(17) 0.0063(15) 0.0017(14) -0.0044(17)
C48 0.051(2) 0.068(3) 0.049(2) 0.0013(18) -0.0033(16) -0.0111(19)
C60 0.049(2) 0.053(2) 0.0383(18) 0.0019(16) 0.0045(15) 0.0022(18)
C39 0.051(2) 0.099(4) 0.092(3) 0.030(3) -0.005(2) 0.011(2)
C63 0.094(3) 0.047(2) 0.063(2) -0.0053(19) -0.008(2) 0.007(2)
C45 0.0426(18) 0.0486(19) 0.0360(18) 0.0012(14) 0.0027(14) -0.0011(15)
C53 0.068(3) 0.074(3) 0.063(2) -0.002(2) 0.018(2) 0.016(2)
C69 0.098(3) 0.047(2) 0.043(2) 0.0031(17) -0.011(2) -0.002(2)
C44 0.054(2) 0.055(2) 0.0362(17) 0.0061(17) 0.0063(15) 0.0087(19)
C49 0.072(3) 0.080(3) 0.074(3) 0.014(2) -0.010(2) -0.038(3)
C62 0.061(2) 0.059(2) 0.045(2) -0.0010(18) -0.0066(17) 0.0129(19)
O4 0.0656(19) 0.087(2) 0.0824(19) 0.0297(16) 0.0287(15) 0.0290(16)
C68 0.056(2) 0.047(2) 0.0395(19) 0.0033(15) 0.0049(16) 0.0034(16)
C42 0.053(2) 0.096(4) 0.093(3) 0.038(3) 0.011(2) 0.007(2)
C51 0.087(3) 0.045(2) 0.070(3) -0.0063(19) -0.003(2) 0.001(2)
C38 0.067(3) 0.062(3) 0.071(3) 0.018(2) -0.008(2) 0.002(2)
C40 0.049(2) 0.081(3) 0.080(3) 0.030(2) 0.000(2) -0.003(2)
C65 0.098(5) 0.090(4) 0.141(5) -0.014(4) -0.029(4) 0.045(4)
C70 0.082(3) 0.070(3) 0.082(3) 0.005(2) -0.017(2) -0.016(2)
C43 0.073(3) 0.087(3) 0.096(3) 0.045(3) 0.004(3) -0.004(3)
C67 0.062(3) 0.071(3) 0.127(4) 0.013(3) -0.017(3) 0.006(2)
C50 0.097(4) 0.049(2) 0.076(3) 0.003(2) -0.016(2) -0.016(3)
C73 0.256(10) 0.063(4) 0.073(4) -0.019(3) 0.001(5) -0.030(5)
C71 0.130(5) 0.071(4) 0.118(5) 0.016(4) -0.042(4) -0.037(3)
C72 0.246(10) 0.063(4) 0.099(5) 0.018(4) -0.078(6) -0.047(6)
C64 0.124(5) 0.055(3) 0.094(4) -0.002(2) -0.019(3) 0.029(3)
C54 0.045(2) 0.088(3) 0.061(2) 0.001(2) 0.0149(18) 0.006(2)
C74 0.177(6) 0.061(3) 0.055(3) -0.015(2) 0.014(3) -0.010(3)
C55 0.068(3) 0.089(4) 0.220(8) 0.050(5) -0.034(4) -0.015(3)
C66 0.073(4) 0.106(5) 0.169(6) 0.019(4) -0.027(4) 0.023(3)
C58 0.086(5) 0.369(18) 0.094(5) -0.062(8) -0.023(4) 0.074(8)
C59 0.088(4) 0.240(9) 0.122(5) -0.101(6) -0.024(4) 0.063(5)
C56 0.061(4) 0.217(11) 0.339(16) 0.173(12) -0.052(7) -0.043(6)
C57 0.068(5) 0.37(2) 0.142(8) 0.138(11) 0.017(5) 0.044(8)

loop_
_atom_type_symbol
_atom_type_description
_atom_type_scat_dispersion_real
_atom_type_scat_dispersion_imag
_atom_type_scat_source
C C 0.0033 0.0016 'International Tables Vol C Tables 4.2.6.8 and 6.1.1.4'
H H 0.0000 0.0000 'International Tables Vol C Tables 4.2.6.8 and 6.1.1.4'
N N 0.0061 0.0033 'International Tables Vol C Tables 4.2.6.8 and 6.1.1.4'
O O 0.0106 0.0060 'International Tables Vol C Tables 4.2.6.8 and 6.1.1.4'
Br Br -0.2901 2.4595 'International Tables Vol C Tables 4.2.6.8 and 6.1.1.4'

loop_
_geom_angle_atom_site_label_1
_geom_angle_atom_site_label_2
_geom_angle_atom_site_label_3
_geom_angle
C8 N1 C15 111.5(3)
C8 N1 C7 122.1(3)
C15 N1 C7 126.3(3)
C18 C17 C22 118.3(3)
C18 C17 C16 122.1(3)
C22 C17 C16 119.6(3)
C16 N2 C9 111.0(3)
C11 C10 C15 120.8(3)
C11 C10 C9 130.2(3)
C15 C10 C9 109.0(3)
O1 C8 N1 126.4(3)
O1 C8 C9 125.6(3)
N1 C8 C9 108.0(3)
C34 C35 C36 121.4(3)
C34 C35 Br1 119.1(3)
C36 C35 Br1 119.6(3)
C37 C32 C33 118.3(3)
C37 C32 C31 123.6(3)
C33 C32 C31 118.1(3)
C21 C22 C17 120.5(4)
C35 C36 C37 118.5(3)
C2 C1 C6 119.8(4)
C14 C15 C10 120.9(4)
C14 C15 N1 129.5(4)
C10 C15 N1 109.6(3)
C32 C37 C36 121.7(3)
N2 C9 C10 113.4(3)
N2 C9 C8 110.5(3)
C10 C9 C8 101.8(3)
N2 C9 C30 103.3(3)
C10 C9 C30 116.4(3)
C8 C9 C30 111.6(3)
O2 C31 C32 119.3(3)
O2 C31 C30 119.5(3)
C32 C31 C30 121.2(3)
C31 C30 C23 113.3(3)
C31 C30 C9 115.2(3)
C23 C30 C9 104.4(2)
C25 C24 C29 117.4(3)
C25 C24 C23 123.2(3)
C29 C24 C23 119.4(3)
C10 C11 C12 117.9(4)
N1 C7 C6 114.4(3)
N2 C16 C17 111.8(3)
N2 C16 C23 101.0(3)
C17 C16 C23 116.0(3)
C19 C20 C21 119.8(4)
C17 C18 C19 120.1(4)
C13 C12 C11 120.8(4)
C5 C6 C1 119.0(4)
C5 C6 C7 120.7(4)
C1 C6 C7 120.2(4)
C24 C25 C26 120.8(4)
C3 C2 C1 121.2(5)
C28 C29 C24 121.2(4)
C27 C26 C25 120.0(4)
C15 C14 C13 118.0(4)
C34 C33 C32 120.3(3)
C35 C34 C33 119.8(4)
C6 C5 C4 120.8(4)
C2 C3 C4 119.9(4)
C3 C4 C5 119.4(5)
C24 C23 C16 116.3(3)
C24 C23 C30 114.1(2)
C16 C23 C30 101.9(2)
C20 C21 C22 120.5(4)
C20 C19 C18 120.8(4)
C28 C27 C26 119.1(4)
C27 C28 C29 121.6(4)
C12 C13 C14 121.6(4)
C47 C52 C51 122.3(4)
C47 C52 N4 109.6(3)
C51 C52 N4 128.0(4)
N3 C46 C47 111.8(3)
N3 C46 C60 115.1(3)
C47 C46 C60 100.6(3)
N3 C46 C45 103.1(3)
C47 C46 C45 118.9(3)
C60 C46 C45 107.9(3)
C46 N3 C61 110.0(3)
N3 C61 C62 113.6(3)
N3 C61 C68 102.1(3)
C62 C61 C68 111.7(3)
C60 N4 C52 110.8(3)
C60 N4 C53 124.8(3)
C52 N4 C53 124.1(3)
C40 C41 C42 117.9(4)
C40 C41 C44 124.4(3)
C42 C41 C44 117.7(3)
C52 C47 C48 119.1(4)
C52 C47 C46 110.4(3)
C48 C47 C46 130.5(3)
C49 C48 C47 118.9(4)
O3 C60 N4 125.3(3)
O3 C60 C46 126.5(3)
N4 C60 C46 108.2(3)
C38 C39 C40 118.8(4)
C64 C63 C62 121.7(5)
C44 C45 C68 112.8(3)
C44 C45 C46 111.4(3)
C68 C45 C46 105.4(3)
C54 C53 N4 114.0(3)
C74 C69 C70 117.2(4)
C74 C69 C68 121.3(5)
C70 C69 C68 121.6(4)
O4 C44 C45 121.6(3)
O4 C44 C41 119.1(3)
C45 C44 C41 119.3(3)
C50 C49 C48 121.0(4)
C63 C62 C67 118.2(4)
C63 C62 C61 120.9(4)
C67 C62 C61 120.9(4)
C69 C68 C45 115.0(3)
C69 C68 C61 114.1(3)
C45 C68 C61 105.4(3)
C41 C42 C43 121.5(4)
C50 C51 C52 117.6(4)
C39 C38 C43 121.8(4)
C39 C38 Br2 120.5(3)
C43 C38 Br2 117.6(3)
C41 C40 C39 121.2(4)
C64 C65 C66 120.3(5)
C71 C70 C69 122.0(6)
C38 C43 C42 118.2(4)
C66 C67 C62 121.3(5)
C49 C50 C51 121.1(4)
C72 C73 C74 119.8(7)
C70 C71 C72 118.8(7)
C73 C72 C71 120.7(6)
C63 C64 C65 119.7(5)
C59 C54 C55 120.5(6)
C59 C54 C53 118.0(6)
C55 C54 C53 121.4(5)
C69 C74 C73 121.5(7)
C54 C55 C56 118.9(9)
C67 C66 C65 118.9(6)
C59 C58 C57 118.1(11)
C54 C59 C58 121.6(10)
C57 C56 C55 120.8(11)
C56 C57 C58 119.6(8)

loop_
_geom_bond_atom_site_label_1
_geom_bond_atom_site_label_2
_geom_bond_distance
Br1 C35 1.904(4)
N1 C8 1.357(5)
N1 C15 1.405(5)
N1 C7 1.463(5)
C17 C18 1.384(5)
C17 C22 1.389(5)
C17 C16 1.503(5)
O1 C8 1.213(4)
O2 C31 1.214(4)
N2 C16 1.453(5)
N2 C9 1.465(4)
C10 C11 1.383(5)
C10 C15 1.384(5)
C10 C9 1.506(5)
C8 C9 1.542(5)
C35 C34 1.361(6)
C35 C36 1.368(5)
C32 C37 1.375(5)
C32 C33 1.389(5)
C32 C31 1.490(5)
C22 C21 1.385(6)
C36 C37 1.381(5)
C1 C2 1.371(6)
C1 C6 1.388(6)
C15 C14 1.378(6)
C9 C30 1.565(5)
C31 C30 1.517(5)
C30 C23 1.540(4)
C24 C25 1.363(5)
C24 C29 1.399(5)
C24 C23 1.510(5)
C11 C12 1.387(6)
C7 C6 1.513(5)
C16 C23 1.533(5)
C20 C19 1.355(7)
C20 C21 1.368(7)
C18 C19 1.397(5)
C12 C13 1.369(7)
C6 C5 1.362(6)
C25 C26 1.405(7)
C2 C3 1.352(7)
C29 C28 1.363(6)
C26 C27 1.377(8)
C14 C13 1.374(7)
C33 C34 1.380(6)
C5 C4 1.391(6)
C3 C4 1.372(7)
C27 C28 1.343(7)
Br2 C38 1.898(4)
C52 C47 1.371(5)
C52 C51 1.388(6)
C52 N4 1.408(5)
C46 N3 1.449(4)
C46 C47 1.500(5)
C46 C60 1.558(5)
C46 C45 1.570(5)
N3 C61 1.452(5)
C61 C62 1.510(5)
C61 C68 1.544(5)
O3 C60 1.215(4)
N4 C60 1.361(5)
N4 C53 1.475(5)
C41 C40 1.362(5)
C41 C42 1.372(6)
C41 C44 1.502(5)
C47 C48 1.395(5)
C48 C49 1.379(6)
C39 C38 1.350(6)
C39 C40 1.383(6)
C63 C64 1.361(7)
C63 C62 1.372(6)
C45 C44 1.511(5)
C45 C68 1.537(5)
C53 C54 1.478(6)
C69 C74 1.374(7)
C69 C70 1.392(7)
C69 C68 1.496(6)
C44 O4 1.209(4)
C49 C50 1.370(7)
C62 C67 1.371(7)
C42 C43 1.384(6)
C51 C50 1.377(7)
C38 C43 1.352(7)
C65 C64 1.363(9)
C65 C66 1.380(9)
C70 C71 1.370(7)
C67 C66 1.379(7)
C73 C72 1.336(12)
C73 C74 1.400(9)
C71 C72 1.399(12)
C54 C59 1.348(8)
C54 C55 1.360(8)
C55 C56 1.399(12)
C58 C59 1.380(12)
C58 C57 1.400(18)
C56 C57 1.353(19)
